data_1573002
loop_
_publ_author_name
'Mohite, Manali A.'
'Sheokand, Sonu'
'Balakrishna, Maravanji S.'

_publ_section_title
;
 Nickel--PNN catalysed sustainable synthesis of polysubstituted quinolines
 under microwave irradiation
;
_journal_issue 20
_journal_name_full 'Catalysis Science &amp; Technology'
_journal_page_first 5959
_journal_page_last 5969
_journal_paper_doi 10.1039/D4CY00863D
_journal_volume 14
_journal_year 2024
_chemical_formula_moiety '2(C25 H20 Cl N5 Ni P), 2(C F3 O3 S)'
_chemical_formula_sum 'C52 H40 Cl2 F6 N10 Ni2 O6 P2 S2'
_chemical_formula_weight 1329.32
_space_group_crystal_system trigonal
_space_group_IT_number 148
_space_group_name_Hall '-R 3'
_space_group_name_H-M_alt 'R -3 :H'
_atom_sites_solution_hydrogens geom
_atom_sites_solution_primary dual
_audit_creation_date 2024-04-29
_audit_creation_method
;
Olex2 1.5
(compiled 2022.04.07 svn.rca3783a0 for OlexSys, GUI svn.r6498)
;
_audit_update_record
;
2024-06-13 deposited with the CCDC.	2024-08-20 downloaded from the CCDC.
;
_cell_angle_alpha 90
_cell_angle_beta 90
_cell_angle_gamma 120
_cell_formula_units_Z 18
_cell_length_a 42.930(3)
_cell_length_b 42.930(3)
_cell_length_c 16.9889(15)
_cell_measurement_reflns_used 8823
_cell_measurement_temperature 293.15
_cell_measurement_theta_max 25.02
_cell_measurement_theta_min 2.50
_cell_volume 27116(4)
_computing_cell_refinement 'SAINT V8.40A (Bruker, 2019)'
_computing_data_collection '<i>APEX4</i> (Bruker, 2019)'
_computing_data_reduction 'SAINT V8.40A (Bruker, 2019)'
_computing_molecular_graphics 'Olex2 1.5 (Dolomanov et al., 2009)'
_computing_publication_material 'Olex2 1.5 (Dolomanov et al., 2009)'
_computing_structure_refinement 'SHELXL 2019/3 (Sheldrick, 2015)'
_computing_structure_solution 'SHELXT 2014/5 (Sheldrick, 2014)'
_diffrn_ambient_temperature 293.15
_diffrn_measured_fraction_theta_full 0.999
_diffrn_measured_fraction_theta_max 0.999
_diffrn_measurement_device_type 'Bruker APEX-II CCD'
_diffrn_measurement_method '\f and \w scans'
_diffrn_radiation_type MoK\a
_diffrn_radiation_wavelength 0.71073
_diffrn_reflns_av_R_equivalents 0.1396
_diffrn_reflns_av_unetI/netI 0.0808
_diffrn_reflns_Laue_measured_fraction_full 0.999
_diffrn_reflns_Laue_measured_fraction_max 0.999
_diffrn_reflns_limit_h_max 45
_diffrn_reflns_limit_h_min -51
_diffrn_reflns_limit_k_max 51
_diffrn_reflns_limit_k_min -50
_diffrn_reflns_limit_l_max 20
_diffrn_reflns_limit_l_min -20
_diffrn_reflns_number 72220
_diffrn_reflns_point_group_measured_fraction_full 0.999
_diffrn_reflns_point_group_measured_fraction_max 0.999
_diffrn_reflns_theta_full 25.053
_diffrn_reflns_theta_max 25.053
_diffrn_reflns_theta_min 1.881
_diffrn_source_current 1.4
_diffrn_source_power 0.07
_diffrn_source_voltage 50.0
_diffrn_standards_number 0
_exptl_absorpt_coefficient_mu 0.910
_exptl_absorpt_correction_T_max 0.7452
_exptl_absorpt_correction_T_min 0.4866
_exptl_absorpt_correction_type multi-scan
_exptl_absorpt_process_details
;
SADABS-2016/2 (Bruker,2016/2) was used for absorption correction.
wR2(int) was 0.1171 before and 0.0890 after correction.
The Ratio of minimum to maximum transmission is 0.6530.
The \l/2 correction factor is Not present.
;
_exptl_crystal_colour orange
_exptl_crystal_colour_primary orange
_exptl_crystal_density_diffrn 1.465
_exptl_crystal_description block
_exptl_crystal_F_000 12168
_exptl_crystal_size_max 0.125
_exptl_crystal_size_mid 0.098
_exptl_crystal_size_min 0.078
_refine_diff_density_max 0.745
_refine_diff_density_min -1.040
_refine_diff_density_rms 0.082
_refine_ls_extinction_method none
_refine_ls_goodness_of_fit_ref 1.025
_refine_ls_hydrogen_treatment constr
_refine_ls_matrix_type full
_refine_ls_number_parameters 739
_refine_ls_number_reflns 10665
_refine_ls_number_restraints 0
_refine_ls_restrained_S_all 1.025
_refine_ls_R_factor_all 0.1178
_refine_ls_R_factor_gt 0.0596
_refine_ls_shift/su_max 0.001
_refine_ls_shift/su_mean 0.000
_refine_ls_structure_factor_coef Fsqd
_refine_ls_weighting_details 'w=1/[\s^2^(Fo^2^)+(0.0493P)^2^+211.2561P] where P=(Fo^2^+2Fc^2^)/3'
_refine_ls_weighting_scheme calc
_refine_ls_wR_factor_gt 0.1314
_refine_ls_wR_factor_ref 0.1636
_reflns_Friedel_coverage 0.000
_reflns_number_gt 6487
_reflns_number_total 10665
_reflns_threshold_expression 'I > 2\s(I)'
_cod_data_source_file d4cy00863d2.cif
_cod_data_source_block comp_4
_cod_original_cell_volume 27115(4)
_cod_original_sg_symbol_H-M 'R -3'
_cod_database_code 1573002
_shelx_shelxl_version_number 2019/3
_shelx_space_group_comment
;
The symmetry employed for this shelxl refinement is uniquely defined
by the following loop, which should always be used as a source of
symmetry information in preference to the above space-group names.
They are only intended as comments.
;
_shelx_estimated_absorpt_t_max 0.932
_shelx_estimated_absorpt_t_min 0.895
_olex2_refinement_description
;
1.a Aromatic/amide H refined with riding coordinates:
 N2(H2), N7(H7A), C7(H7), C3(H3), C2(H2A), C21(H21), C10(H10), C50(H50),
 C17(H17), C46(H46), C36(H36), C41(H41), C27(H27), C47(H47), C44(H44), C37(H37),
  C16(H16), C28(H28), C48(H48), C18(H18), C38(H38), C23(H23), C9(H9), C15(H15),
 C19(H19), C40(H40), C29(H29), C25(H25), C12(H12), C4(H4), C32(H32), C34(H34),
 C24(H24), C22(H22), C35(H35), C49(H49), C43(H43), C42(H42), C13(H13), C11(H11)
;
_olex2_submission_special_instructions 'No special instructions were received'

loop_
_space_group_symop_operation_xyz
'x, y, z'
'-y, x-y, z'
'-x+y, -x, z'
'x+2/3, y+1/3, z+1/3'
'-y+2/3, x-y+1/3, z+1/3'
'-x+y+2/3, -x+1/3, z+1/3'
'x+1/3, y+2/3, z+2/3'
'-y+1/3, x-y+2/3, z+2/3'
'-x+y+1/3, -x+2/3, z+2/3'
'-x, -y, -z'
'y, -x+y, -z'
'x-y, x, -z'
'-x+2/3, -y+1/3, -z+1/3'
'y+2/3, -x+y+1/3, -z+1/3'
'x-y+2/3, x+1/3, -z+1/3'
'-x+1/3, -y+2/3, -z+2/3'
'y+1/3, -x+y+2/3, -z+2/3'
'x-y+1/3, x+2/3, -z+2/3'

loop_
_atom_site_label
_atom_site_type_symbol
_atom_site_fract_x
_atom_site_fract_y
_atom_site_fract_z
_atom_site_U_iso_or_equiv
_atom_site_adp_type
_atom_site_occupancy
_atom_site_site_symmetry_order
_atom_site_calc_flag
_atom_site_refinement_flags_posn
_atom_site_refinement_flags_adp
_atom_site_refinement_flags_occupancy
_atom_site_disorder_assembly
_atom_site_disorder_group
Ni1 Ni 0.30220(2) 0.36606(2) 1.12374(4) 0.03797(19) Uani 1 1 d . . . . .
Ni2 Ni 0.40205(2) 0.50963(2) 1.02041(4) 0.0411(2) Uani 1 1 d . . . . .
Cl1 Cl 0.29171(4) 0.31212(4) 1.11029(9) 0.0469(4) Uani 1 1 d . . . . .
P1 P 0.25220(4) 0.35408(4) 1.07114(9) 0.0390(4) Uani 1 1 d . . . . .
Cl2 Cl 0.45286(4) 0.53721(4) 1.07973(9) 0.0504(4) Uani 1 1 d . . . . .
S1 S 0.18561(4) 0.41524(4) 0.98600(9) 0.0478(4) Uani 1 1 d . . . . .
P2 P 0.39522(4) 0.55573(4) 1.02068(10) 0.0452(4) Uani 1 1 d . . . . .
F3 F 0.15600(11) 0.41892(11) 0.8551(2) 0.0772(12) Uani 1 1 d . . . . .
O3 O 0.17015(12) 0.43509(13) 1.0195(3) 0.0662(13) Uani 1 1 d . . . . .
F2 F 0.21086(11) 0.46103(11) 0.8714(3) 0.0835(13) Uani 1 1 d . . . . .
F1 F 0.19904(11) 0.40785(12) 0.8394(2) 0.0777(12) Uani 1 1 d . . . . .
O4 O 0.1577(3) 0.1864(2) 1.1032(5) 0.152(3) Uani 1 1 d . . . . .
F5 F 0.1059(2) 0.1957(2) 1.0157(5) 0.174(3) Uani 1 1 d . . . . .
F4 F 0.1529(3) 0.2071(3) 0.9524(5) 0.234(6) Uani 1 1 d . . . . .
O5 O 0.0976(3) 0.1302(3) 1.0863(5) 0.181(4) Uani 1 1 d . . . . .
O6 O 0.1509(2) 0.1419(2) 1.0125(5) 0.162(3) Uani 1 1 d . . . . .
F6 F 0.1024(3) 0.1584(3) 0.9277(4) 0.203(4) Uani 1 1 d . . . . .
N4 N 0.36961(12) 0.37420(12) 1.1972(3) 0.0431(11) Uani 1 1 d . . . . .
O1 O 0.16344(11) 0.37693(12) 0.9895(3) 0.0594(12) Uani 1 1 d . . . . .
N2 N 0.25580(12) 0.39501(12) 1.0769(3) 0.0409(11) Uani 1 1 d . . . . .
H2 H 0.238534 0.398685 1.059928 0.049 Uiso 1 1 calc R U . . .
N9 N 0.41896(12) 0.44932(12) 1.0274(3) 0.0415(11) Uani 1 1 d . . . . .
N8 N 0.39892(12) 0.46325(12) 1.0077(2) 0.0375(11) Uani 1 1 d . . . . .
N1 N 0.31069(11) 0.41306(11) 1.1324(2) 0.0359(10) Uani 1 1 d . . . . .
O2 O 0.22279(10) 0.42857(11) 1.0061(3) 0.0566(11) Uani 1 1 d . . . . .
S2 S 0.13420(11) 0.15784(12) 1.05506(18) 0.1318(12) Uani 1 1 d . . . . .
N7 N 0.35628(13) 0.53905(13) 0.9698(3) 0.0496(13) Uani 1 1 d . . . . .
H7A H 0.346780 0.552516 0.958338 0.059 Uiso 1 1 calc R U . . .
N6 N 0.35846(12) 0.48688(12) 0.9654(3) 0.0423(11) Uani 1 1 d . . . . .
N3 N 0.34885(12) 0.38684(12) 1.1732(3) 0.0404(11) Uani 1 1 d . . . . .
N10 N 0.40122(12) 0.41526(11) 0.9997(3) 0.0407(11) Uani 1 1 d . . . . .
N5 N 0.39883(12) 0.40308(12) 1.2273(3) 0.0417(11) Uani 1 1 d . . . . .
C5 C 0.34256(14) 0.43865(15) 1.1649(3) 0.0389(13) Uani 1 1 d . . . . .
C6 C 0.36422(14) 0.42269(15) 1.1872(3) 0.0386(13) Uani 1 1 d . . . . .
C7 C 0.39675(15) 0.43334(15) 1.2217(3) 0.0425(14) Uani 1 1 d . . . . .
H7 H 0.414112 0.456902 1.238086 0.051 Uiso 1 1 calc R U . . .
C33 C 0.41622(16) 0.39232(15) 1.0100(3) 0.0437(14) Uani 1 1 d . . . . .
C3 C 0.32469(15) 0.48245(16) 1.1506(3) 0.0446(14) Uani 1 1 d . . . . .
H3 H 0.329214 0.506272 1.158327 0.053 Uiso 1 1 calc R U . . .
C2 C 0.29307(15) 0.45718(15) 1.1168(3) 0.0420(14) Uani 1 1 d . . . . .
H2A H 0.275928 0.463453 1.099150 0.050 Uiso 1 1 calc R U . . .
C1 C 0.28652(14) 0.42208(14) 1.1089(3) 0.0379(13) Uani 1 1 d . . . . .
C21 C 0.26925(14) 0.33355(14) 0.9298(3) 0.0400(13) Uani 1 1 d . . . . .
H21 H 0.287410 0.331847 0.958184 0.048 Uiso 1 1 calc R U . . .
C20 C 0.24602(14) 0.34212(14) 0.9687(3) 0.0374(13) Uani 1 1 d . . . . .
C14 C 0.21115(14) 0.32425(15) 1.1212(3) 0.0408(13) Uani 1 1 d . . . . .
C10 C 0.48805(18) 0.4245(2) 1.3033(5) 0.071(2) Uani 1 1 d . . . . .
H10 H 0.511369 0.444890 1.309710 0.085 Uiso 1 1 calc R U . . .
C50 C 0.36486(18) 0.58495(17) 1.1167(4) 0.0612(18) Uani 1 1 d . . . . .
H50 H 0.352360 0.585184 1.070741 0.073 Uiso 1 1 calc R U . . .
C17 C 0.14875(18) 0.2781(2) 1.2011(4) 0.0608(18) Uani 1 1 d . . . . .
H17 H 0.127195 0.262169 1.228138 0.073 Uiso 1 1 calc R U . . .
C46 C 0.40536(16) 0.57023(15) 1.1810(4) 0.0520(16) Uani 1 1 d . . . . .
H46 H 0.420831 0.560371 1.179110 0.062 Uiso 1 1 calc R U . . .
C51 C 0.18796(18) 0.42626(19) 0.8827(4) 0.0587(17) Uani 1 1 d . . . . .
C36 C 0.44372(18) 0.34732(16) 1.0277(4) 0.0521(16) Uani 1 1 d . . . . .
H36 H 0.453284 0.331682 1.032897 0.063 Uiso 1 1 calc R U . . .
C41 C 0.47456(19) 0.65610(18) 0.9601(4) 0.0647(19) Uani 1 1 d . . . . .
H41 H 0.489014 0.678631 0.985278 0.078 Uiso 1 1 calc R U . . .
C27 C 0.30677(16) 0.48548(18) 0.9089(4) 0.0532(16) Uani 1 1 d . . . . .
H27 H 0.293250 0.497076 0.898790 0.064 Uiso 1 1 calc R U . . .
C47 C 0.39984(18) 0.58287(18) 1.2515(4) 0.0618(18) Uani 1 1 d . . . . .
H47 H 0.411923 0.582107 1.297697 0.074 Uiso 1 1 calc R U . . .
C44 C 0.43274(19) 0.59079(18) 0.8878(4) 0.0604(18) Uani 1 1 d . . . . .
H44 H 0.418478 0.568281 0.862465 0.072 Uiso 1 1 calc R U . . .
C37 C 0.46641(17) 0.38349(16) 1.0107(4) 0.0514(16) Uani 1 1 d . . . . .
H37 H 0.491601 0.392826 1.006313 0.062 Uiso 1 1 calc R U . . .
C16 C 0.16511(18) 0.26473(18) 1.1531(4) 0.0628(18) Uani 1 1 d . . . . .
H16 H 0.154825 0.239444 1.147788 0.075 Uiso 1 1 calc R U . . .
C28 C 0.29408(17) 0.45104(18) 0.8863(4) 0.0570(17) Uani 1 1 d . . . . .
H28 H 0.271971 0.438796 0.858422 0.068 Uiso 1 1 calc R U . . .
C48 C 0.3768(2) 0.59660(19) 1.2550(5) 0.071(2) Uani 1 1 d . . . . .
H48 H 0.372988 0.605177 1.303554 0.085 Uiso 1 1 calc R U . . .
C18 C 0.16361(17) 0.3145(2) 1.2099(4) 0.0597(18) Uani 1 1 d . . . . .
H18 H 0.152395 0.323863 1.243011 0.072 Uiso 1 1 calc R U . . .
C38 C 0.45216(16) 0.40595(16) 1.0000(4) 0.0484(15) Uani 1 1 d . . . . .
H38 H 0.467281 0.430462 0.986041 0.058 Uiso 1 1 calc R U . . .
C26 C 0.34027(16) 0.50406(17) 0.9475(3) 0.0469(15) Uani 1 1 d . . . . .
C23 C 0.24013(17) 0.33069(17) 0.8079(4) 0.0538(16) Uani 1 1 d . . . . .
H23 H 0.238223 0.326872 0.752597 0.065 Uiso 1 1 calc R U . . .
C9 C 0.46094(16) 0.42848(19) 1.2692(4) 0.0602(18) Uani 1 1 d . . . . .
H9 H 0.465558 0.451471 1.252108 0.072 Uiso 1 1 calc R U . . .
C15 C 0.19628(16) 0.28747(17) 1.1124(4) 0.0525(16) Uani 1 1 d . . . . .
H15 H 0.207285 0.277994 1.079039 0.063 Uiso 1 1 calc R U . . .
C45 C 0.38839(16) 0.57194(15) 1.1134(4) 0.0473(15) Uani 1 1 d . . . . .
C19 C 0.19476(16) 0.33755(18) 1.1707(4) 0.0517(16) Uani 1 1 d . . . . .
H19 H 0.205194 0.362783 1.177453 0.062 Uiso 1 1 calc R U . . .
C40 C 0.44863(16) 0.62741(16) 1.0031(4) 0.0528(16) Uani 1 1 d . . . . .
H40 H 0.445221 0.630376 1.057295 0.063 Uiso 1 1 calc R U . . .
C29 C 0.31304(16) 0.43297(17) 0.9034(3) 0.0506(16) Uani 1 1 d . . . . .
H29 H 0.304165 0.408747 0.887636 0.061 Uiso 1 1 calc R U . . .
C25 C 0.21953(16) 0.34468(16) 0.9263(3) 0.0486(15) Uani 1 1 d . . . . .
H25 H 0.203242 0.350040 0.952610 0.058 Uiso 1 1 calc R U . . .
C52 C 0.1248(5) 0.1801(5) 0.9856(8) 0.155(6) Uani 1 1 d . . . . .
C12 C 0.4477(2) 0.3626(2) 1.3210(6) 0.111(4) Uani 1 1 d . . . . .
H12 H 0.442945 0.339733 1.339603 0.133 Uiso 1 1 calc R U . . .
C4 C 0.35043(16) 0.47326(15) 1.1740(3) 0.0429(14) Uani 1 1 d . . . . .
H4 H 0.372819 0.490828 1.195557 0.051 Uiso 1 1 calc R U . . .
C30 C 0.34490(15) 0.45170(15) 0.9439(3) 0.0425(14) Uani 1 1 d . . . . .
C32 C 0.37012(15) 0.40788(15) 0.9642(3) 0.0442(14) Uani 1 1 d . . . . .
H32 H 0.352862 0.385774 0.940942 0.053 Uiso 1 1 calc R U . . .
C39 C 0.42768(15) 0.59439(16) 0.9671(4) 0.0445(14) Uani 1 1 d . . . . .
C34 C 0.39290(17) 0.35623(14) 1.0281(3) 0.0463(15) Uani 1 1 d . . . . .
H34 H 0.367816 0.347164 1.034105 0.056 Uiso 1 1 calc R U . . .
C31 C 0.36873(14) 0.43868(14) 0.9688(3) 0.0400(13) Uani 1 1 d . . . . .
C24 C 0.21713(17) 0.33938(18) 0.8458(4) 0.0561(17) Uani 1 1 d . . . . .
H24 H 0.199572 0.341730 0.816487 0.067 Uiso 1 1 calc R U . . .
C22 C 0.26567(15) 0.32752(15) 0.8493(3) 0.0468(15) Uani 1 1 d . . . . .
H22 H 0.281128 0.321117 0.822743 0.056 Uiso 1 1 calc R U . . .
C8 C 0.42743(16) 0.39900(17) 1.2604(3) 0.0471(15) Uani 1 1 d . . . . .
C35 C 0.40739(17) 0.33413(16) 1.0370(3) 0.0512(16) Uani 1 1 d . . . . .
H35 H 0.392113 0.309486 1.049691 0.061 Uiso 1 1 calc R U . . .
C49 C 0.3595(2) 0.5978(2) 1.1881(5) 0.073(2) Uani 1 1 d . . . . .
H49 H 0.343850 0.607390 1.190283 0.088 Uiso 1 1 calc R U . . .
C43 C 0.4583(2) 0.6196(2) 0.8456(4) 0.076(2) Uani 1 1 d . . . . .
H43 H 0.461328 0.616976 0.791095 0.092 Uiso 1 1 calc R U . . .
C42 C 0.4796(2) 0.65241(19) 0.8819(4) 0.0671(19) Uani 1 1 d . . . . .
H42 H 0.497548 0.672163 0.852915 0.081 Uiso 1 1 calc R U . . .
C13 C 0.4202(2) 0.3662(2) 1.2869(5) 0.090(3) Uani 1 1 d . . . . .
H13 H 0.396678 0.345961 1.282291 0.108 Uiso 1 1 calc R U . . .
C11 C 0.4813(2) 0.3915(2) 1.3277(5) 0.079(2) Uani 1 1 d . . . . .
H11 H 0.500144 0.388726 1.349430 0.095 Uiso 1 1 calc R U . . .

loop_
_atom_site_aniso_label
_atom_site_aniso_U_11
_atom_site_aniso_U_22
_atom_site_aniso_U_33
_atom_site_aniso_U_23
_atom_site_aniso_U_13
_atom_site_aniso_U_12
Ni1 0.0356(4) 0.0372(4) 0.0408(4) -0.0038(3) -0.0018(3) 0.0180(3)
Ni2 0.0362(4) 0.0356(4) 0.0485(4) -0.0045(3) -0.0031(3) 0.0157(3)
Cl1 0.0499(9) 0.0398(8) 0.0546(9) -0.0036(7) -0.0046(7) 0.0252(7)
P1 0.0351(8) 0.0390(8) 0.0424(9) -0.0074(7) -0.0020(7) 0.0182(7)
Cl2 0.0418(8) 0.0448(9) 0.0624(10) -0.0097(7) -0.0106(7) 0.0199(7)
S1 0.0405(9) 0.0572(10) 0.0522(9) -0.0052(8) -0.0013(7) 0.0294(8)
P2 0.0411(9) 0.0379(9) 0.0563(10) -0.0030(7) -0.0029(7) 0.0195(7)
F3 0.065(3) 0.092(3) 0.074(3) 0.003(2) -0.019(2) 0.039(2)
O3 0.063(3) 0.083(3) 0.073(3) -0.017(3) -0.004(2) 0.052(3)
F2 0.079(3) 0.064(3) 0.091(3) 0.022(2) -0.003(2) 0.023(2)
F1 0.082(3) 0.096(3) 0.059(2) -0.003(2) 0.012(2) 0.048(3)
O4 0.247(10) 0.164(7) 0.127(6) -0.057(5) -0.085(6) 0.163(8)
F5 0.205(8) 0.214(8) 0.149(6) 0.038(6) -0.013(6) 0.139(7)
F4 0.179(8) 0.245(10) 0.139(7) 0.091(7) -0.020(6) 0.002(7)
O5 0.190(9) 0.215(10) 0.158(8) 0.062(7) 0.109(7) 0.116(8)
O6 0.144(7) 0.191(8) 0.186(8) -0.050(6) 0.039(6) 0.111(6)
F6 0.247(10) 0.257(10) 0.087(5) -0.006(6) -0.020(5) 0.113(8)
N4 0.041(3) 0.043(3) 0.042(3) -0.001(2) -0.004(2) 0.019(2)
O1 0.049(3) 0.061(3) 0.068(3) -0.001(2) 0.003(2) 0.026(2)
N2 0.036(3) 0.040(3) 0.051(3) -0.006(2) -0.004(2) 0.022(2)
N9 0.042(3) 0.035(3) 0.045(3) -0.005(2) 0.001(2) 0.017(2)
N8 0.040(3) 0.035(3) 0.035(3) 0.002(2) 0.005(2) 0.017(2)
N1 0.033(3) 0.036(3) 0.037(3) -0.004(2) 0.002(2) 0.016(2)
O2 0.039(2) 0.061(3) 0.073(3) -0.004(2) -0.007(2) 0.027(2)
S2 0.175(3) 0.206(4) 0.0860(19) 0.004(2) 0.015(2) 0.149(3)
N7 0.043(3) 0.042(3) 0.069(3) -0.002(3) -0.006(3) 0.025(2)
N6 0.037(3) 0.043(3) 0.040(3) -0.006(2) -0.001(2) 0.015(2)
N3 0.041(3) 0.041(3) 0.037(3) 0.000(2) -0.002(2) 0.019(2)
N10 0.038(3) 0.030(3) 0.046(3) -0.004(2) 0.008(2) 0.010(2)
N5 0.041(3) 0.043(3) 0.037(3) 0.000(2) -0.003(2) 0.018(2)
C5 0.035(3) 0.044(3) 0.033(3) 0.002(3) 0.002(2) 0.016(3)
C6 0.036(3) 0.042(3) 0.034(3) -0.001(3) -0.004(2) 0.017(3)
C7 0.041(3) 0.036(3) 0.042(3) 0.006(3) 0.001(3) 0.012(3)
C33 0.052(4) 0.036(3) 0.044(3) -0.001(3) 0.008(3) 0.023(3)
C3 0.048(4) 0.041(3) 0.041(3) 0.000(3) 0.005(3) 0.020(3)
C2 0.042(3) 0.043(3) 0.043(3) 0.001(3) 0.002(3) 0.022(3)
C1 0.034(3) 0.038(3) 0.041(3) -0.005(3) 0.003(3) 0.017(3)
C21 0.034(3) 0.035(3) 0.046(3) -0.003(3) -0.002(3) 0.014(3)
C20 0.029(3) 0.036(3) 0.042(3) -0.002(2) -0.002(2) 0.012(3)
C14 0.036(3) 0.040(3) 0.040(3) -0.002(3) -0.001(3) 0.015(3)
C10 0.043(4) 0.076(5) 0.089(6) 0.012(4) -0.007(4) 0.026(4)
C50 0.056(4) 0.055(4) 0.078(5) -0.008(4) -0.006(4) 0.032(4)
C17 0.046(4) 0.070(5) 0.056(4) 0.015(4) 0.010(3) 0.021(4)
C46 0.044(4) 0.040(3) 0.066(4) -0.006(3) 0.002(3) 0.017(3)
C51 0.048(4) 0.064(5) 0.068(5) 0.002(4) -0.004(3) 0.030(4)
C36 0.063(4) 0.044(4) 0.056(4) 0.000(3) 0.006(3) 0.031(3)
C41 0.066(5) 0.043(4) 0.082(5) -0.002(4) 0.003(4) 0.025(4)
C27 0.038(3) 0.058(4) 0.058(4) 0.002(3) -0.003(3) 0.020(3)
C47 0.056(4) 0.055(4) 0.063(5) -0.003(3) 0.008(4) 0.020(4)
C44 0.070(5) 0.049(4) 0.056(4) -0.005(3) -0.003(4) 0.025(4)
C37 0.049(4) 0.045(4) 0.062(4) 0.005(3) 0.010(3) 0.024(3)
C16 0.057(4) 0.051(4) 0.069(5) 0.007(3) -0.003(4) 0.018(4)
C28 0.039(4) 0.063(5) 0.050(4) -0.004(3) -0.001(3) 0.010(3)
C48 0.066(5) 0.061(5) 0.072(5) -0.012(4) 0.021(4) 0.022(4)
C18 0.046(4) 0.084(5) 0.051(4) -0.006(4) 0.005(3) 0.034(4)
C38 0.046(4) 0.035(3) 0.057(4) 0.000(3) 0.011(3) 0.016(3)
C26 0.039(3) 0.054(4) 0.047(4) 0.002(3) 0.004(3) 0.023(3)
C23 0.060(4) 0.064(4) 0.038(3) -0.011(3) -0.001(3) 0.031(4)
C9 0.041(4) 0.060(4) 0.078(5) 0.010(4) 0.000(3) 0.024(3)
C15 0.042(4) 0.053(4) 0.056(4) 0.004(3) 0.010(3) 0.020(3)
C45 0.045(4) 0.039(3) 0.056(4) -0.002(3) 0.002(3) 0.021(3)
C19 0.043(4) 0.060(4) 0.054(4) -0.010(3) 0.001(3) 0.027(3)
C40 0.052(4) 0.045(4) 0.059(4) -0.006(3) 0.004(3) 0.022(3)
C29 0.039(3) 0.049(4) 0.048(4) -0.007(3) -0.002(3) 0.011(3)
C25 0.049(4) 0.057(4) 0.050(4) -0.010(3) -0.001(3) 0.035(3)
C52 0.219(18) 0.190(15) 0.113(11) -0.042(11) -0.041(11) 0.146(15)
C12 0.071(6) 0.076(6) 0.173(10) 0.045(6) -0.028(6) 0.027(5)
C4 0.044(3) 0.033(3) 0.043(3) -0.002(3) -0.001(3) 0.013(3)
C30 0.035(3) 0.037(3) 0.043(3) 0.001(3) 0.005(3) 0.009(3)
C32 0.042(4) 0.032(3) 0.045(3) -0.001(3) 0.006(3) 0.009(3)
C39 0.046(4) 0.045(4) 0.052(4) 0.001(3) 0.003(3) 0.029(3)
C34 0.051(4) 0.034(3) 0.047(3) -0.004(3) 0.013(3) 0.016(3)
C31 0.036(3) 0.035(3) 0.037(3) -0.004(3) 0.003(3) 0.009(3)
C24 0.052(4) 0.070(5) 0.054(4) -0.016(3) -0.016(3) 0.036(4)
C22 0.037(3) 0.050(4) 0.046(4) -0.009(3) 0.006(3) 0.017(3)
C8 0.042(4) 0.058(4) 0.041(3) 0.004(3) -0.005(3) 0.025(3)
C35 0.062(4) 0.036(3) 0.051(4) 0.000(3) 0.014(3) 0.021(3)
C49 0.070(5) 0.074(5) 0.088(6) -0.006(4) 0.008(4) 0.046(4)
C43 0.095(6) 0.072(5) 0.055(4) 0.008(4) 0.007(4) 0.036(5)
C42 0.073(5) 0.050(4) 0.072(5) 0.012(4) 0.012(4) 0.025(4)
C13 0.056(5) 0.065(5) 0.136(8) 0.035(5) -0.018(5) 0.020(4)
C11 0.060(5) 0.095(6) 0.087(6) 0.022(5) -0.007(4) 0.042(5)

loop_
_atom_type_symbol
_atom_type_description
_atom_type_scat_dispersion_real
_atom_type_scat_dispersion_imag
_atom_type_scat_source
C C 0.0033 0.0016 'International Tables Vol C Tables 4.2.6.8 and 6.1.1.4'
H H 0.0000 0.0000 'International Tables Vol C Tables 4.2.6.8 and 6.1.1.4'
Cl Cl 0.1484 0.1585 'International Tables Vol C Tables 4.2.6.8 and 6.1.1.4'
F F 0.0171 0.0103 'International Tables Vol C Tables 4.2.6.8 and 6.1.1.4'
N N 0.0061 0.0033 'International Tables Vol C Tables 4.2.6.8 and 6.1.1.4'
Ni Ni 0.3393 1.1124 'International Tables Vol C Tables 4.2.6.8 and 6.1.1.4'
O O 0.0106 0.0060 'International Tables Vol C Tables 4.2.6.8 and 6.1.1.4'
P P 0.1023 0.0942 'International Tables Vol C Tables 4.2.6.8 and 6.1.1.4'
S S 0.1246 0.1234 'International Tables Vol C Tables 4.2.6.8 and 6.1.1.4'

loop_
_geom_angle_atom_site_label_1
_geom_angle_atom_site_label_2
_geom_angle_atom_site_label_3
_geom_angle
_geom_angle_site_symmetry_1
_geom_angle_site_symmetry_3
_geom_angle_publ_flag
P1 Ni1 Cl1 93.00(6) . . ?
N1 Ni1 Cl1 178.18(15) . . ?
N1 Ni1 P1 85.57(14) . . ?
N1 Ni1 N3 82.51(19) . . ?
N3 Ni1 Cl1 98.92(14) . . ?
N3 Ni1 P1 168.08(15) . . ?
P2 Ni2 Cl2 93.45(6) . . ?
N8 Ni2 Cl2 98.54(14) . . ?
N8 Ni2 P2 167.98(14) . . ?
N6 Ni2 Cl2 177.74(16) . . ?
N6 Ni2 P2 85.42(15) . . ?
N6 Ni2 N8 82.6(2) . . ?
N2 P1 Ni1 99.62(17) . . ?
N2 P1 C20 106.1(2) . . ?
N2 P1 C14 105.2(2) . . ?
C20 P1 Ni1 117.45(18) . . ?
C14 P1 Ni1 118.96(19) . . ?
C14 P1 C20 107.7(2) . . ?
O3 S1 O2 114.8(3) . . ?
O3 S1 C51 102.2(3) . . ?
O1 S1 O3 115.3(3) . . ?
O1 S1 O2 114.5(3) . . ?
O1 S1 C51 105.0(3) . . ?
O2 S1 C51 102.7(3) . . ?
N7 P2 Ni2 99.83(18) . . ?
N7 P2 C45 107.0(3) . . ?
N7 P2 C39 106.2(3) . . ?
C45 P2 Ni2 118.8(2) . . ?
C39 P2 Ni2 116.91(19) . . ?
C39 P2 C45 106.7(3) . . ?
N3 N4 N5 104.4(4) . . ?
P1 N2 H2 121.4 . . ?
C1 N2 P1 117.2(4) . . ?
C1 N2 H2 121.4 . . ?
N8 N9 N10 105.1(4) . . ?
N9 N8 Ni2 135.6(4) . . ?
N9 N8 C31 110.9(4) . . ?
C31 N8 Ni2 113.5(4) . . ?
C5 N1 Ni1 118.3(4) . . ?
C1 N1 Ni1 121.9(4) . . ?
C1 N1 C5 119.7(5) . . ?
O4 S2 O5 119.5(6) . . ?
O4 S2 O6 114.0(6) . . ?
O4 S2 C52 100.6(7) . . ?
O5 S2 C52 104.0(8) . . ?
O6 S2 O5 112.3(6) . . ?
O6 S2 C52 103.8(7) . . ?
P2 N7 H7A 121.4 . . ?
C26 N7 P2 117.3(4) . . ?
C26 N7 H7A 121.3 . . ?
C26 N6 Ni2 121.9(4) . . ?
C26 N6 C30 120.0(5) . . ?
C30 N6 Ni2 118.1(4) . . ?
N4 N3 Ni1 134.7(4) . . ?
N4 N3 C6 111.5(4) . . ?
C6 N3 Ni1 113.9(4) . . ?
N9 N10 C33 119.9(5) . . ?
C32 N10 N9 111.5(5) . . ?
C32 N10 C33 128.7(5) . . ?
N4 N5 C7 112.2(5) . . ?
N4 N5 C8 119.7(5) . . ?
C7 N5 C8 128.1(5) . . ?
N1 C5 C6 110.1(5) . . ?
C4 C5 N1 121.7(5) . . ?
C4 C5 C6 128.2(5) . . ?
N3 C6 C5 115.1(5) . . ?
N3 C6 C7 106.9(5) . . ?
C7 C6 C5 137.9(5) . . ?
N5 C7 C6 104.9(5) . . ?
N5 C7 H7 127.5 . . ?
C6 C7 H7 127.5 . . ?
C38 C33 N10 119.5(5) . . ?
C38 C33 C34 122.3(6) . . ?
C34 C33 N10 118.1(5) . . ?
C2 C3 H3 119.9 . . ?
C2 C3 C4 120.2(5) . . ?
C4 C3 H3 119.9 . . ?
C3 C2 H2A 120.6 . . ?
C3 C2 C1 118.7(5) . . ?
C1 C2 H2A 120.6 . . ?
N2 C1 C2 123.2(5) . . ?
N1 C1 N2 115.6(5) . . ?
N1 C1 C2 121.2(5) . . ?
C20 C21 H21 120.3 . . ?
C22 C21 H21 120.3 . . ?
C22 C21 C20 119.4(5) . . ?
C21 C20 P1 120.9(4) . . ?
C21 C20 C25 119.7(5) . . ?
C25 C20 P1 119.2(4) . . ?
C15 C14 P1 119.5(4) . . ?
C15 C14 C19 119.6(5) . . ?
C19 C14 P1 120.8(5) . . ?
C9 C10 H10 120.0 . . ?
C11 C10 H10 120.0 . . ?
C11 C10 C9 120.0(7) . . ?
C45 C50 H50 120.3 . . ?
C45 C50 C49 119.5(7) . . ?
C49 C50 H50 120.3 . . ?
C16 C17 H17 120.1 . . ?
C18 C17 H17 120.1 . . ?
C18 C17 C16 119.8(6) . . ?
C47 C46 H46 120.0 . . ?
C45 C46 H46 120.0 . . ?
C45 C46 C47 120.1(6) . . ?
F3 C51 S1 111.4(5) . . ?
F2 C51 S1 110.3(5) . . ?
F2 C51 F3 108.2(5) . . ?
F2 C51 F1 107.8(6) . . ?
F1 C51 S1 111.8(5) . . ?
F1 C51 F3 107.3(6) . . ?
C37 C36 H36 120.0 . . ?
C35 C36 H36 120.0 . . ?
C35 C36 C37 120.0(6) . . ?
C40 C41 H41 119.6 . . ?
C42 C41 H41 119.6 . . ?
C42 C41 C40 120.8(7) . . ?
C28 C27 H27 120.3 . . ?
C28 C27 C26 119.4(6) . . ?
C26 C27 H27 120.3 . . ?
C46 C47 H47 119.9 . . ?
C48 C47 C46 120.3(7) . . ?
C48 C47 H47 119.9 . . ?
C39 C44 H44 119.8 . . ?
C43 C44 H44 119.8 . . ?
C43 C44 C39 120.4(6) . . ?
C36 C37 H37 120.1 . . ?
C38 C37 C36 119.8(6) . . ?
C38 C37 H37 120.1 . . ?
C17 C16 H16 119.4 . . ?
C17 C16 C15 121.1(7) . . ?
C15 C16 H16 119.4 . . ?
C27 C28 H28 119.4 . . ?
C27 C28 C29 121.1(6) . . ?
C29 C28 H28 119.4 . . ?
C47 C48 H48 120.2 . . ?
C49 C48 C47 119.7(7) . . ?
C49 C48 H48 120.2 . . ?
C17 C18 H18 120.0 . . ?
C17 C18 C19 119.9(6) . . ?
C19 C18 H18 120.0 . . ?
C33 C38 C37 119.0(6) . . ?
C33 C38 H38 120.5 . . ?
C37 C38 H38 120.5 . . ?
N7 C26 C27 124.5(6) . . ?
N6 C26 N7 115.5(5) . . ?
N6 C26 C27 120.1(6) . . ?
C24 C23 H23 119.8 . . ?
C22 C23 H23 119.8 . . ?
C22 C23 C24 120.4(6) . . ?
C10 C9 H9 120.2 . . ?
C8 C9 C10 119.5(6) . . ?
C8 C9 H9 120.2 . . ?
C14 C15 C16 118.9(6) . . ?
C14 C15 H15 120.6 . . ?
C16 C15 H15 120.6 . . ?
C50 C45 P2 119.0(5) . . ?
C50 C45 C46 120.0(6) . . ?
C46 C45 P2 120.9(5) . . ?
C14 C19 H19 119.7 . . ?
C18 C19 C14 120.6(6) . . ?
C18 C19 H19 119.7 . . ?
C41 C40 H40 120.0 . . ?
C39 C40 C41 119.9(6) . . ?
C39 C40 H40 120.0 . . ?
C28 C29 H29 121.3 . . ?
C30 C29 C28 117.5(6) . . ?
C30 C29 H29 121.3 . . ?
C20 C25 H25 120.2 . . ?
C24 C25 C20 119.6(5) . . ?
C24 C25 H25 120.2 . . ?
F5 C52 S2 112.3(10) . . ?
F4 C52 F5 103.4(13) . . ?
F4 C52 F6 108.5(13) . . ?
F4 C52 S2 115.4(13) . . ?
F6 C52 F5 102.2(13) . . ?
F6 C52 S2 113.8(12) . . ?
C13 C12 H12 119.8 . . ?
C11 C12 H12 119.8 . . ?
C11 C12 C13 120.3(8) . . ?
C5 C4 C3 118.4(5) . . ?
C5 C4 H4 120.8 . . ?
C3 C4 H4 120.8 . . ?
N6 C30 C29 121.9(6) . . ?
N6 C30 C31 110.7(5) . . ?
C29 C30 C31 127.3(6) . . ?
N10 C32 H32 127.3 . . ?
N10 C32 C31 105.4(5) . . ?
C31 C32 H32 127.3 . . ?
C44 C39 P2 118.9(5) . . ?
C44 C39 C40 119.1(6) . . ?
C40 C39 P2 122.0(5) . . ?
C33 C34 H34 121.0 . . ?
C35 C34 C33 117.9(6) . . ?
C35 C34 H34 121.0 . . ?
N8 C31 C30 115.0(5) . . ?
C32 C31 N8 107.1(5) . . ?
C32 C31 C30 137.9(5) . . ?
C23 C24 C25 120.2(6) . . ?
C23 C24 H24 119.9 . . ?
C25 C24 H24 119.9 . . ?
C21 C22 H22 119.7 . . ?
C23 C22 C21 120.6(6) . . ?
C23 C22 H22 119.7 . . ?
C9 C8 N5 119.8(6) . . ?
C13 C8 N5 119.3(6) . . ?
C13 C8 C9 120.8(6) . . ?
C36 C35 C34 120.9(6) . . ?
C36 C35 H35 119.6 . . ?
C34 C35 H35 119.6 . . ?
C50 C49 H49 119.8 . . ?
C48 C49 C50 120.4(7) . . ?
C48 C49 H49 119.8 . . ?
C44 C43 H43 119.8 . . ?
C44 C43 C42 120.5(7) . . ?
C42 C43 H43 119.8 . . ?
C41 C42 C43 119.3(7) . . ?
C41 C42 H42 120.4 . . ?
C43 C42 H42 120.4 . . ?
C12 C13 H13 120.4 . . ?
C8 C13 C12 119.1(7) . . ?
C8 C13 H13 120.4 . . ?
C10 C11 H11 119.9 . . ?
C12 C11 C10 120.2(7) . . ?
C12 C11 H11 119.9 . . ?

loop_
_geom_bond_atom_site_label_1
_geom_bond_atom_site_label_2
_geom_bond_distance
_geom_bond_site_symmetry_2
_geom_bond_publ_flag
Ni1 Cl1 2.1386(15) . ?
Ni1 P1 2.1371(16) . ?
Ni1 N1 1.868(4) . ?
Ni1 N3 1.930(5) . ?
Ni2 Cl2 2.1431(16) . ?
Ni2 P2 2.1408(17) . ?
Ni2 N8 1.940(4) . ?
Ni2 N6 1.871(4) . ?
P1 N2 1.688(4) . ?
P1 C20 1.796(6) . ?
P1 C14 1.792(6) . ?
S1 O3 1.434(4) . ?
S1 O1 1.431(5) . ?
S1 O2 1.441(4) . ?
S1 C51 1.808(7) . ?
P2 N7 1.690(5) . ?
P2 C45 1.804(6) . ?
P2 C39 1.792(6) . ?
F3 C51 1.330(7) . ?
F2 C51 1.328(8) . ?
F1 C51 1.329(7) . ?
O4 S2 1.397(8) . ?
F5 C52 1.387(14) . ?
F4 C52 1.309(18) . ?
O5 S2 1.514(9) . ?
O6 S2 1.411(7) . ?
F6 C52 1.366(15) . ?
N4 N3 1.318(6) . ?
N4 N5 1.348(6) . ?
N2 H2 0.8800 . ?
N2 C1 1.361(7) . ?
N9 N8 1.313(6) . ?
N9 N10 1.351(6) . ?
N8 C31 1.365(7) . ?
N1 C5 1.372(7) . ?
N1 C1 1.337(7) . ?
S2 C52 1.689(14) . ?
N7 H7A 0.8800 . ?
N7 C26 1.357(7) . ?
N6 C26 1.350(7) . ?
N6 C30 1.369(7) . ?
N3 C6 1.358(7) . ?
N10 C33 1.431(7) . ?
N10 C32 1.351(7) . ?
N5 C7 1.350(7) . ?
N5 C8 1.438(7) . ?
C5 C6 1.455(8) . ?
C5 C4 1.357(7) . ?
C6 C7 1.365(7) . ?
C7 H7 0.9500 . ?
C33 C38 1.360(8) . ?
C33 C34 1.395(7) . ?
C3 H3 0.9500 . ?
C3 C2 1.370(8) . ?
C3 C4 1.403(8) . ?
C2 H2A 0.9500 . ?
C2 C1 1.394(7) . ?
C21 H21 0.9500 . ?
C21 C20 1.390(7) . ?
C21 C22 1.386(8) . ?
C20 C25 1.396(8) . ?
C14 C15 1.384(8) . ?
C14 C19 1.389(8) . ?
C10 H10 0.9500 . ?
C10 C9 1.383(9) . ?
C10 C11 1.362(10) . ?
C50 H50 0.9500 . ?
C50 C45 1.378(8) . ?
C50 C49 1.398(10) . ?
C17 H17 0.9500 . ?
C17 C16 1.376(9) . ?
C17 C18 1.369(9) . ?
C46 H46 0.9500 . ?
C46 C47 1.383(9) . ?
C46 C45 1.382(8) . ?
C36 H36 0.9500 . ?
C36 C37 1.390(8) . ?
C36 C35 1.376(8) . ?
C41 H41 0.9500 . ?
C41 C40 1.385(9) . ?
C41 C42 1.368(9) . ?
C27 H27 0.9500 . ?
C27 C28 1.351(9) . ?
C27 C26 1.410(8) . ?
C47 H47 0.9500 . ?
C47 C48 1.382(10) . ?
C44 H44 0.9500 . ?
C44 C39 1.385(8) . ?
C44 C43 1.375(9) . ?
C37 H37 0.9500 . ?
C37 C38 1.388(8) . ?
C16 H16 0.9500 . ?
C16 C15 1.384(8) . ?
C28 H28 0.9500 . ?
C28 C29 1.407(9) . ?
C48 H48 0.9500 . ?
C48 C49 1.373(10) . ?
C18 H18 0.9500 . ?
C18 C19 1.374(9) . ?
C38 H38 0.9500 . ?
C23 H23 0.9500 . ?
C23 C24 1.377(8) . ?
C23 C22 1.366(8) . ?
C9 H9 0.9500 . ?
C9 C8 1.369(8) . ?
C15 H15 0.9500 . ?
C19 H19 0.9500 . ?
C40 H40 0.9500 . ?
C40 C39 1.385(8) . ?
C29 H29 0.9500 . ?
C29 C30 1.374(8) . ?
C25 H25 0.9500 . ?
C25 C24 1.382(8) . ?
C12 H12 0.9500 . ?
C12 C13 1.390(10) . ?
C12 C11 1.359(10) . ?
C4 H4 0.9500 . ?
C30 C31 1.453(8) . ?
C32 H32 0.9500 . ?
C32 C31 1.355(8) . ?
C34 H34 0.9500 . ?
C34 C35 1.378(8) . ?
C24 H24 0.9500 . ?
C22 H22 0.9500 . ?
C8 C13 1.360(9) . ?
C35 H35 0.9500 . ?
C49 H49 0.9500 . ?
C43 H43 0.9500 . ?
C43 C42 1.383(10) . ?
C42 H42 0.9500 . ?
C13 H13 0.9500 . ?
C11 H11 0.9500 . ?

loop_
_geom_torsion_atom_site_label_1
_geom_torsion_atom_site_label_2
_geom_torsion_atom_site_label_3
_geom_torsion_atom_site_label_4
_geom_torsion
_geom_torsion_site_symmetry_1
_geom_torsion_site_symmetry_2
_geom_torsion_site_symmetry_3
_geom_torsion_site_symmetry_4
_geom_torsion_publ_flag
Ni1 P1 N2 C1 1.0(4) . . . . ?
Ni1 P1 C20 C21 13.4(5) . . . . ?
Ni1 P1 C20 C25 -160.8(4) . . . . ?
Ni1 P1 C14 C15 -83.7(5) . . . . ?
Ni1 P1 C14 C19 94.1(5) . . . . ?
Ni1 N1 C5 C6 -0.1(6) . . . . ?
Ni1 N1 C5 C4 -179.2(4) . . . . ?
Ni1 N1 C1 N2 -1.3(7) . . . . ?
Ni1 N1 C1 C2 179.0(4) . . . . ?
Ni1 N3 C6 C5 1.7(6) . . . . ?
Ni1 N3 C6 C7 -179.8(4) . . . . ?
Ni2 P2 N7 C26 2.6(5) . . . . ?
Ni2 P2 C45 C50 -142.5(5) . . . . ?
Ni2 P2 C45 C46 35.2(6) . . . . ?
Ni2 P2 C39 C44 57.0(5) . . . . ?
Ni2 P2 C39 C40 -120.9(5) . . . . ?
Ni2 N8 C31 C30 0.5(6) . . . . ?
Ni2 N8 C31 C32 180.0(4) . . . . ?
Ni2 N6 C26 N7 2.0(7) . . . . ?
Ni2 N6 C26 C27 -177.3(4) . . . . ?
Ni2 N6 C30 C29 179.9(4) . . . . ?
Ni2 N6 C30 C31 -0.7(6) . . . . ?
P1 Ni1 N1 C5 -179.4(4) . . . . ?
P1 Ni1 N1 C1 1.6(4) . . . . ?
P1 N2 C1 N1 0.0(6) . . . . ?
P1 N2 C1 C2 179.7(4) . . . . ?
P1 C20 C25 C24 172.9(5) . . . . ?
P1 C14 C15 C16 178.2(5) . . . . ?
P1 C14 C19 C18 -178.9(5) . . . . ?
P2 Ni2 N6 C26 -0.2(4) . . . . ?
P2 Ni2 N6 C30 -179.6(4) . . . . ?
P2 N7 C26 N6 -3.1(7) . . . . ?
P2 N7 C26 C27 176.2(5) . . . . ?
O3 S1 C51 F3 -54.7(5) . . . . ?
O3 S1 C51 F2 65.4(5) . . . . ?
O3 S1 C51 F1 -174.8(5) . . . . ?
O4 S2 C52 F5 -65.9(14) . . . . ?
O4 S2 C52 F4 52.2(13) . . . . ?
O4 S2 C52 F6 178.6(12) . . . . ?
O5 S2 C52 F5 58.3(13) . . . . ?
O5 S2 C52 F4 176.5(11) . . . . ?
O5 S2 C52 F6 -57.2(14) . . . . ?
O6 S2 C52 F5 175.9(11) . . . . ?
O6 S2 C52 F4 -65.9(13) . . . . ?
O6 S2 C52 F6 60.4(14) . . . . ?
N4 N3 C6 C5 -178.0(4) . . . . ?
N4 N3 C6 C7 0.4(6) . . . . ?
N4 N5 C7 C6 1.0(6) . . . . ?
N4 N5 C8 C9 160.5(6) . . . . ?
N4 N5 C8 C13 -23.6(9) . . . . ?
O1 S1 C51 F3 66.0(5) . . . . ?
O1 S1 C51 F2 -173.9(4) . . . . ?
O1 S1 C51 F1 -54.1(5) . . . . ?
N2 P1 C20 C21 123.6(4) . . . . ?
N2 P1 C20 C25 -50.6(5) . . . . ?
N2 P1 C14 C15 166.0(5) . . . . ?
N2 P1 C14 C19 -16.3(5) . . . . ?
N9 N8 C31 C30 -179.5(4) . . . . ?
N9 N8 C31 C32 0.0(6) . . . . ?
N9 N10 C33 C38 -40.7(7) . . . . ?
N9 N10 C33 C34 140.9(5) . . . . ?
N9 N10 C32 C31 1.1(6) . . . . ?
N8 Ni2 N6 C26 -179.8(5) . . . . ?
N8 Ni2 N6 C30 0.8(4) . . . . ?
N8 N9 N10 C33 178.8(4) . . . . ?
N8 N9 N10 C32 -1.1(6) . . . . ?
N1 C5 C6 N3 -1.1(7) . . . . ?
N1 C5 C6 C7 -178.9(6) . . . . ?
N1 C5 C4 C3 1.3(8) . . . . ?
O2 S1 C51 F3 -174.0(5) . . . . ?
O2 S1 C51 F2 -53.9(5) . . . . ?
O2 S1 C51 F1 65.9(5) . . . . ?
N7 P2 C45 C50 -30.6(6) . . . . ?
N7 P2 C45 C46 147.0(5) . . . . ?
N7 P2 C39 C44 -53.3(5) . . . . ?
N7 P2 C39 C40 128.8(5) . . . . ?
N6 C30 C31 N8 0.1(7) . . . . ?
N6 C30 C31 C32 -179.2(6) . . . . ?
N3 Ni1 N1 C5 0.8(4) . . . . ?
N3 Ni1 N1 C1 -178.3(4) . . . . ?
N3 N4 N5 C7 -0.7(6) . . . . ?
N3 N4 N5 C8 179.3(5) . . . . ?
N3 C6 C7 N5 -0.8(6) . . . . ?
N10 N9 N8 Ni2 -179.4(4) . . . . ?
N10 N9 N8 C31 0.6(5) . . . . ?
N10 C33 C38 C37 179.6(5) . . . . ?
N10 C33 C34 C35 179.2(5) . . . . ?
N10 C32 C31 N8 -0.6(6) . . . . ?
N10 C32 C31 C30 178.7(6) . . . . ?
N5 N4 N3 Ni1 -179.6(4) . . . . ?
N5 N4 N3 C6 0.1(6) . . . . ?
N5 C8 C13 C12 -178.1(8) . . . . ?
C5 N1 C1 N2 179.6(5) . . . . ?
C5 N1 C1 C2 -0.1(8) . . . . ?
C5 C6 C7 N5 177.1(6) . . . . ?
C6 C5 C4 C3 -177.6(5) . . . . ?
C7 N5 C8 C9 -19.5(9) . . . . ?
C7 N5 C8 C13 156.4(7) . . . . ?
C33 N10 C32 C31 -178.8(5) . . . . ?
C33 C34 C35 C36 -0.4(9) . . . . ?
C3 C2 C1 N2 179.3(5) . . . . ?
C3 C2 C1 N1 -1.1(8) . . . . ?
C2 C3 C4 C5 -2.5(8) . . . . ?
C1 N1 C5 C6 179.0(5) . . . . ?
C1 N1 C5 C4 -0.1(8) . . . . ?
C21 C20 C25 C24 -1.3(9) . . . . ?
C20 P1 N2 C1 -121.4(4) . . . . ?
C20 P1 C14 C15 53.1(5) . . . . ?
C20 P1 C14 C19 -129.1(5) . . . . ?
C20 C21 C22 C23 1.4(9) . . . . ?
C20 C25 C24 C23 1.7(10) . . . . ?
C14 P1 N2 C1 124.7(4) . . . . ?
C14 P1 C20 C21 -124.2(5) . . . . ?
C14 P1 C20 C25 61.6(5) . . . . ?
C10 C9 C8 N5 178.0(6) . . . . ?
C10 C9 C8 C13 2.1(11) . . . . ?
C17 C16 C15 C14 0.5(10) . . . . ?
C17 C18 C19 C14 0.9(10) . . . . ?
C46 C47 C48 C49 -0.3(11) . . . . ?
C36 C37 C38 C33 2.9(9) . . . . ?
C41 C40 C39 P2 176.9(5) . . . . ?
C41 C40 C39 C44 -0.9(9) . . . . ?
C27 C28 C29 C30 0.0(9) . . . . ?
C47 C46 C45 P2 179.9(5) . . . . ?
C47 C46 C45 C50 -2.5(9) . . . . ?
C47 C48 C49 C50 0.5(11) . . . . ?
C44 C43 C42 C41 -1.2(12) . . . . ?
C37 C36 C35 C34 1.3(9) . . . . ?
C16 C17 C18 C19 0.1(10) . . . . ?
C28 C27 C26 N7 177.2(6) . . . . ?
C28 C27 C26 N6 -3.6(9) . . . . ?
C28 C29 C30 N6 -1.6(9) . . . . ?
C28 C29 C30 C31 179.2(5) . . . . ?
C18 C17 C16 C15 -0.8(10) . . . . ?
C38 C33 C34 C35 0.8(9) . . . . ?
C26 N6 C30 C29 0.5(8) . . . . ?
C26 N6 C30 C31 179.9(5) . . . . ?
C26 C27 C28 C29 2.5(9) . . . . ?
C9 C10 C11 C12 -2.1(13) . . . . ?
C9 C8 C13 C12 -2.2(13) . . . . ?
C15 C14 C19 C18 -1.2(9) . . . . ?
C45 P2 N7 C26 -121.8(5) . . . . ?
C45 P2 C39 C44 -167.3(5) . . . . ?
C45 P2 C39 C40 14.9(6) . . . . ?
C45 C50 C49 C48 -1.7(11) . . . . ?
C45 C46 C47 C48 1.3(10) . . . . ?
C19 C14 C15 C16 0.4(9) . . . . ?
C40 C41 C42 C43 0.4(11) . . . . ?
C29 C30 C31 N8 179.5(5) . . . . ?
C29 C30 C31 C32 0.2(11) . . . . ?
C4 C5 C6 N3 177.9(5) . . . . ?
C4 C5 C6 C7 0.1(11) . . . . ?
C4 C3 C2 C1 2.3(8) . . . . ?
C30 N6 C26 N7 -178.6(5) . . . . ?
C30 N6 C26 C27 2.1(8) . . . . ?
C32 N10 C33 C38 139.1(6) . . . . ?
C32 N10 C33 C34 -39.3(8) . . . . ?
C39 P2 N7 C26 124.5(5) . . . . ?
C39 P2 C45 C50 82.7(6) . . . . ?
C39 P2 C45 C46 -99.6(5) . . . . ?
C39 C44 C43 C42 0.9(11) . . . . ?
C34 C33 C38 C37 -2.1(9) . . . . ?
C24 C23 C22 C21 -1.1(10) . . . . ?
C22 C21 C20 P1 -174.4(4) . . . . ?
C22 C21 C20 C25 -0.2(8) . . . . ?
C22 C23 C24 C25 -0.5(10) . . . . ?
C8 N5 C7 C6 -179.1(5) . . . . ?
C35 C36 C37 C38 -2.5(9) . . . . ?
C49 C50 C45 P2 -179.6(5) . . . . ?
C49 C50 C45 C46 2.7(10) . . . . ?
C43 C44 C39 P2 -177.8(6) . . . . ?
C43 C44 C39 C40 0.2(10) . . . . ?
C42 C41 C40 C39 0.6(10) . . . . ?
C13 C12 C11 C10 2.0(16) . . . . ?
C11 C10 C9 C8 0.1(12) . . . . ?
C11 C12 C13 C8 0.1(16) . . . . ?
